data_4340768
loop_
_publ_author_name
'Lin, Jian'
'Diefenbach, Kariem'
'Kikugawa, Naoki'
'Baumbach, Ryan E.'
'Albrecht-Schmitt, Thomas E'

_publ_section_title
;
 Dimensional and coordination number reductions in a large family of
 lanthanide tellurite sulfates.
;
_journal_issue 16
_journal_name_full 'Inorganic chemistry'
_journal_page_first 8555
_journal_page_last 8564
_journal_paper_doi 10.1021/ic501163x
_journal_volume 53
_journal_year 2014
_chemical_formula_moiety Tm2(Te4O10)(SO4)
_chemical_formula_sum 'O14 S Te4 Tm2'
_chemical_formula_weight 1104.32
_chemical_melting_point ?
_chemical_name_common 'Thulium tellurite sulfate'
_chemical_name_systematic
; 
 ? 
;
_space_group_IT_number 2
_symmetry_cell_setting triclinic
_symmetry_space_group_name_Hall '-P 1'
_symmetry_space_group_name_H-M 'P -1'
_atom_sites_solution_hydrogens none
_atom_sites_solution_primary direct
_atom_sites_solution_secondary difmap
_audit_creation_method SHELXL-97
_cell_angle_alpha 89.932(2)
_cell_angle_beta 72.4980(10)
_cell_angle_gamma 88.385(2)
_cell_formula_units_Z 2
_cell_length_a 6.7692(6)
_cell_length_b 9.2956(8)
_cell_length_c 9.8114(8)
_cell_measurement_reflns_used 2684
_cell_measurement_temperature 100(2)
_cell_measurement_theta_max 27.43
_cell_measurement_theta_min 2.19
_cell_volume 588.54(9)
_computing_cell_refinement 'smart saint'
_computing_data_collection smart
_computing_data_reduction SAINT
_computing_molecular_graphics 'SHELXP-97 (Sheldrick, 1997)'
_computing_publication_material 'SHELXCIF-97 (Sheldrick, 2000)'
_computing_structure_refinement 'SHELXL-97 (Sheldrick, 1997)'
_computing_structure_solution 'SHELXS-97 (Sheldrick, 1990)'
_diffrn_ambient_temperature 100(2)
_diffrn_detector_area_resol_mean 0
_diffrn_measured_fraction_theta_full 0.999
_diffrn_measured_fraction_theta_max 0.999
_diffrn_measurement_device_type 'BRUKER apex II'
_diffrn_measurement_method '0.5 wide w/ exposures'
_diffrn_radiation_monochromator 'Quazar optics'
_diffrn_radiation_source 'Imus microfocused'
_diffrn_radiation_type MoK\a
_diffrn_radiation_wavelength 0.71073
_diffrn_reflns_av_R_equivalents 0.0490
_diffrn_reflns_av_sigmaI/netI 0.0504
_diffrn_reflns_limit_h_max 8
_diffrn_reflns_limit_h_min -8
_diffrn_reflns_limit_k_max 12
_diffrn_reflns_limit_k_min -12
_diffrn_reflns_limit_l_max 12
_diffrn_reflns_limit_l_min -12
_diffrn_reflns_number 8957
_diffrn_reflns_theta_full 27.43
_diffrn_reflns_theta_max 27.43
_diffrn_reflns_theta_min 2.19
_exptl_absorpt_coefficient_mu 24.952
_exptl_absorpt_correction_T_max 0.799
_exptl_absorpt_correction_T_min 0.764
_exptl_absorpt_correction_type numerical
_exptl_absorpt_process_details SHELTXPREP
_exptl_crystal_colour Colorless
_exptl_crystal_density_diffrn 6.232
_exptl_crystal_density_meas ?
_exptl_crystal_density_method 'not measured'
_exptl_crystal_description Acicular
_exptl_crystal_F_000 948
_exptl_crystal_size_max 0.060
_exptl_crystal_size_mid 0.009
_exptl_crystal_size_min 0.009
_refine_diff_density_max 1.943
_refine_diff_density_min -1.976
_refine_diff_density_rms 0.517
_refine_ls_extinction_method none
_refine_ls_goodness_of_fit_ref 1.102
_refine_ls_hydrogen_treatment none
_refine_ls_matrix_type full
_refine_ls_number_parameters 190
_refine_ls_number_reflns 2681
_refine_ls_number_restraints 126
_refine_ls_restrained_S_all 1.080
_refine_ls_R_factor_all 0.0527
_refine_ls_R_factor_gt 0.0336
_refine_ls_shift/su_max 0.001
_refine_ls_shift/su_mean 0.000
_refine_ls_structure_factor_coef Fsqd
_refine_ls_weighting_details 'calc w=1/[\s^2^(Fo^2^)+(0.0000P)^2^+25.2616P] where P=(Fo^2^+2Fc^2^)/3'
_refine_ls_weighting_scheme calc
_refine_ls_wR_factor_gt 0.0529
_refine_ls_wR_factor_ref 0.0736
_reflns_number_gt 2137
_reflns_number_total 2681
_reflns_threshold_expression >2sigma(I)
_cod_data_source_file ic501163x_si_002.cif
_cod_data_source_block Tm5
_cod_depositor_comments
;
The following automatic conversions were performed:

'_chemical_melting_point' value 'N/A' was changed to '?' - the value
is undefined or not given.

'_symmetry_cell_setting' value
'Triclinic' changed to 'triclinic' according to
/usr/data/users/saulius/crontab/automatic-downloads/rss-feeds/ACS/lib/dictionaries/cif_core.dic
dictionary named 'cif_core.dic' version 2.4.2 from 2011-04-26.

Automatic conversion script
Id: cif_fix_values 2281 2013-09-26 08:29:07Z andrius 

 Adding full bibliography for 4340748--4340769.cif.

The following automatic conversions were performed:

'_exptl_crystal_density_meas' value 'N/A' was changed to '?' - the
value is perceived as not measured.

Automatic conversion script
Id: cif_fix_values 3008 2015-01-20 13:52:24Z robertas 
;
_cod_original_sg_symbol_H-M P-1
_cod_database_code 4340768

loop_
_symmetry_equiv_pos_as_xyz
'x, y, z'
'-x, -y, -z'

loop_
_atom_site_label
_atom_site_type_symbol
_atom_site_fract_x
_atom_site_fract_y
_atom_site_fract_z
_atom_site_U_iso_or_equiv
_atom_site_adp_type
_atom_site_occupancy
_atom_site_symmetry_multiplicity
_atom_site_calc_flag
_atom_site_refinement_flags
Tm1 Tm 0.12973(9) 0.69666(6) 0.92103(6) 0.00898(14) Uani 1 1 d U
Tm2 Tm 0.25519(9) 0.47658(6) 1.21811(6) 0.00950(14) Uani 1 1 d U
Te1 Te 0.57002(13) 0.86468(9) 0.64052(9) 0.01145(19) Uani 1 1 d U
Te2 Te 0.12381(13) 0.75229(9) 0.54009(9) 0.01011(19) Uani 1 1 d U
Te3 Te 0.44505(13) 0.19621(9) 0.95654(9) 0.00919(18) Uani 1 1 d U
Te4 Te 0.26615(13) 0.39884(9) 0.71242(9) 0.01101(19) Uani 1 1 d U
S1 S 0.0185(5) 0.9522(3) 1.2181(4) 0.0108(7) Uani 1 1 d U
O1 O 0.4328(14) 0.8230(10) 0.8285(10) 0.014(2) Uani 1 1 d U
O2 O 0.7713(13) 0.7189(10) 0.6186(10) 0.0126(19) Uani 1 1 d U
O3 O 0.4221(14) 0.7588(10) 0.5405(10) 0.017(2) Uani 1 1 d U
O4 O 0.0826(13) 0.6245(9) 0.6944(9) 0.0108(19) Uani 1 1 d U
O5 O 0.1784(16) 0.6138(11) 0.4023(11) 0.021(2) Uani 1 1 d U
O6 O 0.6396(14) 0.3363(10) 0.9396(10) 0.015(2) Uani 1 1 d U
O7 O 0.2209(13) 0.3093(10) 1.0617(9) 0.0104(19) Uani 1 1 d U
O8 O 0.3959(14) 0.2330(10) 0.7783(9) 0.0123(19) Uani 1 1 d U
O9 O 0.0203(13) 0.4229(9) 0.8675(9) 0.0094(18) Uani 1 1 d U
O10 O 0.4047(14) 0.5297(10) 0.7912(10) 0.015(2) Uani 1 1 d U
O11 O -0.0775(16) 1.0959(11) 1.2188(11) 0.022(2) Uani 1 1 d U
O12 O -0.1017(17) 0.8756(12) 1.3425(11) 0.028(3) Uani 1 1 d U
O13 O 0.0242(15) 0.8799(10) 1.0848(10) 0.016(2) Uani 1 1 d U
O14 O 0.2295(16) 0.9698(12) 1.2241(13) 0.032(3) Uani 1 1 d U

loop_
_atom_site_aniso_label
_atom_site_aniso_U_11
_atom_site_aniso_U_22
_atom_site_aniso_U_33
_atom_site_aniso_U_23
_atom_site_aniso_U_13
_atom_site_aniso_U_12
Tm1 0.0066(3) 0.0116(3) 0.0084(3) 0.0002(2) -0.0016(2) 0.0002(2)
Tm2 0.0091(3) 0.0102(3) 0.0093(3) 0.0001(2) -0.0029(2) -0.0014(2)
Te1 0.0108(4) 0.0132(4) 0.0101(4) 0.0023(3) -0.0029(3) 0.0003(3)
Te2 0.0118(4) 0.0093(4) 0.0089(4) 0.0010(3) -0.0027(3) -0.0006(3)
Te3 0.0079(4) 0.0082(4) 0.0101(4) -0.0011(3) -0.0007(3) 0.0006(3)
Te4 0.0093(4) 0.0140(4) 0.0093(4) -0.0013(3) -0.0022(3) -0.0001(3)
S1 0.0123(15) 0.0077(15) 0.0130(16) -0.0007(12) -0.0046(13) 0.0003(12)
O1 0.016(4) 0.018(4) 0.010(4) 0.000(3) -0.004(3) -0.003(3)
O2 0.010(3) 0.013(4) 0.016(4) 0.003(3) -0.006(3) -0.001(3)
O3 0.013(4) 0.021(4) 0.017(4) -0.004(3) -0.005(3) -0.001(3)
O4 0.009(3) 0.010(4) 0.013(4) 0.006(3) -0.003(3) 0.000(3)
O5 0.027(4) 0.017(4) 0.019(4) -0.004(3) -0.006(3) 0.000(3)
O6 0.013(4) 0.018(4) 0.016(4) 0.000(3) -0.006(3) -0.004(3)
O7 0.008(3) 0.016(4) 0.007(3) -0.002(3) -0.003(3) 0.004(3)
O8 0.013(4) 0.014(4) 0.010(4) -0.001(3) -0.004(3) 0.002(3)
O9 0.010(3) 0.009(3) 0.007(3) 0.004(3) 0.001(3) 0.002(3)
O10 0.016(4) 0.012(4) 0.016(4) -0.003(3) -0.004(3) -0.001(3)
O11 0.027(4) 0.019(4) 0.020(4) 0.000(3) -0.007(3) 0.005(3)
O12 0.034(6) 0.031(6) 0.017(6) 0.009(5) -0.005(5) -0.010(5)
O13 0.022(4) 0.015(4) 0.011(4) -0.002(3) -0.003(3) -0.002(3)
O14 0.013(5) 0.032(7) 0.049(8) -0.015(6) -0.008(5) 0.003(5)

loop_
_atom_type_symbol
_atom_type_description
_atom_type_scat_dispersion_real
_atom_type_scat_dispersion_imag
_atom_type_scat_source
O O 0.0106 0.0060 'International Tables Vol C Tables 4.2.6.8 and 6.1.1.4'
S S 0.1246 0.1234 'International Tables Vol C Tables 4.2.6.8 and 6.1.1.4'
Te Te -0.5308 1.6751 'International Tables Vol C Tables 4.2.6.8 and 6.1.1.4'
Tm Tm -0.3139 5.2483 'International Tables Vol C Tables 4.2.6.8 and 6.1.1.4'

loop_
_geom_angle_atom_site_label_1
_geom_angle_atom_site_label_2
_geom_angle_atom_site_label_3
_geom_angle
_geom_angle_site_symmetry_1
_geom_angle_site_symmetry_3
O13 Tm1 O9 76.9(3) . 2_567
O13 Tm1 O1 86.4(3) . .
O9 Tm1 O1 134.9(3) 2_567 .
O13 Tm1 O7 83.8(3) . 2_567
O9 Tm1 O7 75.3(3) 2_567 2_567
O1 Tm1 O7 144.5(3) . 2_567
O13 Tm1 O6 78.3(3) . 2_667
O9 Tm1 O6 67.5(3) 2_567 2_667
O1 Tm1 O6 68.2(3) . 2_667
O7 Tm1 O6 141.5(3) 2_567 2_667
O13 Tm1 O10 148.2(3) . .
O9 Tm1 O10 103.1(3) 2_567 .
O1 Tm1 O10 71.1(3) . .
O7 Tm1 O10 127.4(3) 2_567 .
O6 Tm1 O10 72.7(3) 2_667 .
O13 Tm1 O4 138.4(3) . .
O9 Tm1 O4 122.5(3) 2_567 .
O1 Tm1 O4 97.7(3) . .
O7 Tm1 O4 69.0(3) 2_567 .
O6 Tm1 O4 141.5(3) 2_667 .
O10 Tm1 O4 68.8(3) . .
O13 Tm1 O11 75.5(3) . 2_577
O9 Tm1 O11 142.2(3) 2_567 2_577
O1 Tm1 O11 68.0(3) . 2_577
O7 Tm1 O11 76.5(3) 2_567 2_577
O6 Tm1 O11 129.8(3) 2_667 2_577
O10 Tm1 O11 114.0(3) . 2_577
O4 Tm1 O11 68.1(3) . 2_577
O13 Tm1 O9 140.5(3) . .
O9 Tm1 O9 69.2(3) 2_567 .
O1 Tm1 O9 132.2(3) . .
O7 Tm1 O9 68.9(3) 2_567 .
O6 Tm1 O9 105.5(3) 2_667 .
O10 Tm1 O9 62.2(3) . .
O4 Tm1 O9 56.7(3) . .
O11 Tm1 O9 121.9(3) 2_577 .
O13 Tm1 Te4 173.2(2) . .
O9 Tm1 Te4 96.3(2) 2_567 .
O1 Tm1 Te4 98.3(2) . .
O7 Tm1 Te4 95.0(2) 2_567 .
O6 Tm1 Te4 98.7(2) 2_667 .
O10 Tm1 Te4 32.4(2) . .
O4 Tm1 Te4 46.2(2) . .
O11 Tm1 Te4 110.9(2) 2_577 .
O9 Tm1 Te4 34.07(17) . .
O13 Tm1 Tm2 119.3(2) . 2_567
O9 Tm1 Tm2 86.5(2) 2_567 2_567
O1 Tm1 Tm2 137.2(2) . 2_567
O7 Tm1 Tm2 35.6(2) 2_567 2_567
O6 Tm1 Tm2 145.1(2) 2_667 2_567
O10 Tm1 Tm2 92.2(2) . 2_567
O4 Tm1 Tm2 40.0(2) . 2_567
O11 Tm1 Tm2 85.0(2) 2_577 2_567
O9 Tm1 Tm2 41.13(18) . 2_567
Te4 Tm1 Tm2 60.01(2) . 2_567
O13 Tm1 Tm2 87.0(2) . .
O9 Tm1 Tm2 36.9(2) 2_567 .
O1 Tm1 Tm2 101.7(2) . .
O7 Tm1 Tm2 111.7(2) 2_567 .
O6 Tm1 Tm2 34.3(2) 2_667 .
O10 Tm1 Tm2 76.4(2) . .
O4 Tm1 Tm2 131.6(2) . .
O11 Tm1 Tm2 160.0(2) 2_577 .
O9 Tm1 Tm2 77.86(18) . .
Te4 Tm1 Tm2 87.16(2) . .
Tm2 Tm1 Tm2 112.456(19) 2_567 .
O5 Tm2 O7 159.8(4) 1_556 .
O5 Tm2 O10 91.0(4) 1_556 2_667
O7 Tm2 O10 106.6(3) . 2_667
O5 Tm2 O6 93.7(4) 1_556 2_667
O7 Tm2 O6 98.4(3) . 2_667
O10 Tm2 O6 82.3(3) 2_667 2_667
O5 Tm2 O2 86.2(4) 1_556 2_667
O7 Tm2 O2 85.8(3) . 2_667
O10 Tm2 O2 84.3(3) 2_667 2_667
O6 Tm2 O2 166.6(3) 2_667 2_667
O5 Tm2 O4 88.9(4) 1_556 2_567
O7 Tm2 O4 70.8(3) . 2_567
O10 Tm2 O4 148.9(3) 2_667 2_567
O6 Tm2 O4 128.7(3) 2_667 2_567
O2 Tm2 O4 64.7(3) 2_667 2_567
O5 Tm2 O9 93.5(3) 1_556 2_567
O7 Tm2 O9 76.6(3) . 2_567
O10 Tm2 O9 149.0(3) 2_667 2_567
O6 Tm2 O9 66.8(3) 2_667 2_567
O2 Tm2 O9 126.6(3) 2_667 2_567
O4 Tm2 O9 61.9(3) 2_567 2_567
O5 Tm2 Te4 71.7(3) 1_556 2_567
O7 Tm2 Te4 92.2(2) . 2_567
O10 Tm2 Te4 160.4(2) 2_667 2_567
O6 Tm2 Te4 89.4(2) 2_667 2_567
O2 Tm2 Te4 103.2(2) 2_667 2_567
O4 Tm2 Te4 43.4(2) 2_567 2_567
O9 Tm2 Te4 30.2(2) 2_567 2_567
O5 Tm2 Te3 166.5(3) 1_556 .
O7 Tm2 Te3 26.2(2) . .
O10 Tm2 Te3 80.4(2) 2_667 .
O6 Tm2 Te3 95.4(2) 2_667 .
O2 Tm2 Te3 82.7(2) 2_667 .
O4 Tm2 Te3 93.1(2) 2_567 .
O9 Tm2 Te3 99.2(2) 2_567 .
Te4 Tm2 Te3 118.23(3) 2_567 .
O5 Tm2 Tm1 124.3(3) 1_556 2_567
O7 Tm2 Tm1 37.1(2) . 2_567
O10 Tm2 Tm1 143.5(2) 2_667 2_567
O6 Tm2 Tm1 102.1(2) 2_667 2_567
O2 Tm2 Tm1 88.9(2) 2_667 2_567
O4 Tm2 Tm1 40.6(2) 2_567 2_567
O9 Tm2 Tm1 48.5(2) 2_567 2_567
Te4 Tm2 Tm1 55.664(19) 2_567 2_567
Te3 Tm2 Tm1 63.174(19) . 2_567
O5 Tm2 Tm1 106.1(3) 1_556 .
O7 Tm2 Tm1 75.9(2) . .
O10 Tm2 Tm1 114.8(2) 2_667 .
O6 Tm2 Tm1 35.5(2) 2_667 .
O2 Tm2 Tm1 156.5(2) 2_667 .
O4 Tm2 Tm1 95.0(2) 2_567 .
O9 Tm2 Tm1 34.9(2) 2_567 .
Te4 Tm2 Tm1 63.592(19) 2_567 .
Te3 Tm2 Tm1 86.99(2) . .
Tm1 Tm2 Tm1 67.544(18) 2_567 .
O1 Te1 O2 95.1(4) . .
O1 Te1 O3 102.3(4) . .
O2 Te1 O3 92.5(4) . .
O5 Te2 O4 95.7(4) . .
O5 Te2 O3 93.6(4) . .
O4 Te2 O3 86.7(4) . .
O5 Te2 O2 95.3(4) . 1_455
O4 Te2 O2 74.9(3) . 1_455
O3 Te2 O2 160.2(4) . 1_455
O6 Te3 O7 95.5(4) . .
O6 Te3 O8 96.2(4) . .
O7 Te3 O8 94.4(4) . .
O6 Te3 O1 73.3(4) . 2_667
O7 Te3 O1 89.2(3) . 2_667
O8 Te3 O1 169.2(4) . 2_667
O6 Te3 Tm2 68.7(3) . .
O7 Te3 Tm2 32.3(3) . .
O8 Te3 Tm2 114.1(3) . .
O1 Te3 Tm2 65.0(2) 2_667 .
O10 Te4 O9 91.9(4) . .
O10 Te4 O8 92.8(4) . .
O9 Te4 O8 100.4(4) . .
O10 Te4 O4 78.2(4) . .
O9 Te4 O4 68.6(3) . .
O8 Te4 O4 165.3(3) . .
O10 Te4 Tm1 44.4(3) . .
O9 Te4 Tm1 54.8(3) . .
O8 Te4 Tm1 119.8(3) . .
O4 Te4 Tm1 46.1(2) . .
O10 Te4 Tm2 108.5(3) . 2_567
O9 Te4 Tm2 40.1(3) . 2_567
O8 Te4 Tm2 133.4(3) . 2_567
O4 Te4 Tm2 42.6(2) . 2_567
Tm1 Te4 Tm2 64.33(2) . 2_567
O12 S1 O14 110.2(7) . .
O12 S1 O13 112.2(6) . .
O14 S1 O13 109.7(6) . .
O12 S1 O11 108.4(6) . .
O14 S1 O11 108.1(7) . .
O13 S1 O11 108.0(6) . .
Te1 O1 Tm1 128.8(5) . .
Te1 O1 Te3 131.7(5) . 2_667
Tm1 O1 Te3 96.6(3) . 2_667
Te1 O2 Te2 124.8(4) . 1_655
Te1 O2 Tm2 123.8(4) . 2_667
Te2 O2 Tm2 102.1(3) 1_655 2_667
Te1 O3 Te2 135.7(5) . .
Te2 O4 Tm2 116.5(4) . 2_567
Te2 O4 Tm1 121.9(4) . .
Tm2 O4 Tm1 99.3(3) 2_567 .
Te2 O4 Te4 129.7(4) . .
Tm2 O4 Te4 94.1(3) 2_567 .
Tm1 O4 Te4 87.8(3) . .
Te2 O5 Tm2 171.5(6) . 1_554
Te3 O6 Tm2 132.8(5) . 2_667
Te3 O6 Tm1 116.2(4) . 2_667
Tm2 O6 Tm1 110.2(4) 2_667 2_667
Te3 O7 Tm2 121.5(4) . .
Te3 O7 Tm1 131.0(4) . 2_567
Tm2 O7 Tm1 107.4(3) . 2_567
Te3 O8 Te4 131.1(5) . .
Te4 O9 Tm1 135.7(4) . 2_567
Te4 O9 Tm2 109.7(4) . 2_567
Tm1 O9 Tm2 108.2(3) 2_567 2_567
Te4 O9 Tm1 91.1(3) . .
Tm1 O9 Tm1 110.8(3) 2_567 .
Tm2 O9 Tm1 90.4(3) 2_567 .
Te4 O10 Tm2 128.0(5) . 2_667
Te4 O10 Tm1 103.2(4) . .
Tm2 O10 Tm1 128.7(4) 2_667 .
S1 O11 Tm1 147.1(6) . 2_577
S1 O13 Tm1 152.4(6) . .

loop_
_geom_bond_atom_site_label_1
_geom_bond_atom_site_label_2
_geom_bond_distance
_geom_bond_site_symmetry_2
Tm1 O13 2.289(9) .
Tm1 O9 2.316(8) 2_567
Tm1 O1 2.329(9) .
Tm1 O7 2.331(9) 2_567
Tm1 O6 2.379(9) 2_667
Tm1 O10 2.432(9) .
Tm1 O4 2.437(9) .
Tm1 O11 2.444(10) 2_577
Tm1 O9 2.765(9) .
Tm1 Te4 3.3821(10) .
Tm1 Tm2 3.6916(9) 2_567
Tm1 Tm2 3.8443(9) .
Tm2 O5 2.137(10) 1_556
Tm2 O7 2.251(9) .
Tm2 O10 2.275(9) 2_667
Tm2 O6 2.308(9) 2_667
Tm2 O2 2.396(9) 2_667
Tm2 O4 2.405(9) 2_567
Tm2 O9 2.428(9) 2_567
Tm2 Te4 3.5475(11) 2_567
Tm2 Te3 3.5879(10) .
Tm2 Tm1 3.6916(9) 2_567
Te1 O1 1.845(9) .
Te1 O2 1.860(9) .
Te1 O3 1.893(10) .
Te2 O5 1.816(10) .
Te2 O4 1.882(9) .
Te2 O3 2.023(9) .
Te2 O2 2.306(9) 1_455
Te3 O6 1.850(9) .
Te3 O7 1.856(8) .
Te3 O8 1.905(9) .
Te3 O1 2.490(9) 2_667
Te4 O10 1.860(9) .
Te4 O9 1.895(8) .
Te4 O8 1.957(9) .
Te4 O4 2.441(8) .
Te4 Tm2 3.5475(11) 2_567
S1 O12 1.447(11) .
S1 O14 1.461(11) .
S1 O13 1.461(10) .
S1 O11 1.467(10) .
O1 Te3 2.490(9) 2_667
O2 Te2 2.306(9) 1_655
O2 Tm2 2.396(9) 2_667
O4 Tm2 2.405(9) 2_567
O5 Tm2 2.137(10) 1_554
O6 Tm2 2.308(9) 2_667
O6 Tm1 2.379(9) 2_667
O7 Tm1 2.331(8) 2_567
O9 Tm1 2.316(8) 2_567
O9 Tm2 2.428(9) 2_567
O10 Tm2 2.275(9) 2_667
O11 Tm1 2.444(10) 2_577
